data_9004064
loop_
_publ_author_name
'Frueh, A. J.'
'Golightly, J. P.'

_publ_section_title
;
 The crystal structure of dawsonite NaAl(CO3)(OH)2
;
_journal_name_full 'The Canadian Mineralogist'
_journal_page_first 51
_journal_page_last 56
_journal_volume 9
_journal_year 1967
_chemical_compound_source 'McGill University, Montreal, Quebec, Canada'
_chemical_formula_sum 'C H2 Al Na O5'
_chemical_name_mineral Dawsonite
_space_group_IT_number 74
_symmetry_space_group_name_Hall '-I 2c 2'
_symmetry_space_group_name_H-M 'I m a m'
_cell_angle_alpha 90
_cell_angle_beta 90
_cell_angle_gamma 90
_cell_formula_units_Z 4
_cell_length_a 6.710
_cell_length_b 10.411
_cell_length_c 5.58
_cell_volume 389.807
_database_code_amcsd 0005083
_exptl_crystal_density_diffrn 2.454
_cod_original_formula_sum 'Na Al C O5 H2'
_cod_database_code 9004064

loop_
_space_group_symop_operation_xyz
x,y,z
1/2+x,1/2+y,1/2+z
x,y,1/2-z
1/2+x,1/2+y,-z
-x,-y,1/2+z
1/2-x,1/2-y,+z
-x,y,z
1/2-x,1/2+y,1/2+z
x,-y,-z
1/2+x,1/2-y,1/2-z
x,-y,1/2+z
1/2+x,1/2-y,+z
-x,y,1/2-z
1/2-x,1/2+y,-z
-x,-y,-z
1/2-x,1/2-y,1/2-z

loop_
_atom_site_label
_atom_site_fract_x
_atom_site_fract_y
_atom_site_fract_z
_atom_site_U_iso_or_equiv
_atom_site_type_symbol
_atom_site_attached_hydrogens
Na 0.25000 0.75000 0.25000 0.00038 Na 0
Al 0.00000 0.50000 0.00000 0.00038 Al 0
C 0.00000 0.25400 0.25000 0.00038 C 0
O1 0.00000 0.13300 0.25000 0.00038 O 0
O2 0.00000 0.31500 0.05200 0.00038 O 0
O-H 0.18000 0.52500 0.25000 0.00038 O 1

loop_
_cod_changelog_entry_id
_cod_changelog_entry_author
_cod_changelog_entry_date
_cod_changelog_entry_text
1
;cod-tools version 3.8.0
Id: cif_guess_AMCSD_atom_types 9574 2023-05-10 09:00:05Z saulius
;
2023-05-10T18:48:37+03:00
;Derived atom types and hydrogen counts
from atom names that follow the AMCSD naming convention
(Wat == water, O-H == hydroxyl).
;

loop_
_cod_related_entry_id
_cod_related_entry_database
_cod_related_entry_code
1 AMCSD 0005083
